data_6000306
loop_
_publ_author_name
'Massarotti, V.'
'Capsoni, D.'
'Bini, M.'
'Altomare, A.'
'Moliterni, A. G. G.'

_publ_section_title
;
 X-ray diffraction study of polycrystalline Y2BaO4: a test of the new expo
 program
;
_journal_coden_ASTM ZEKRDZ
_journal_issue 4
_journal_name_full 'Zeitschrift f\"ur Kristallographie'
_journal_page_first 200
_journal_page_last 204
_journal_paper_doi 10.1524/zkri.1999.214.4.200
_journal_volume 214
_journal_year 1999
_chemical_formula_sum 'Ba O4 Y2'
_space_group_name_H-M_alt 'P n m a'
_cell_angle_alpha 90.000
_cell_angle_beta 90.000
_cell_angle_gamma 90.000
_cell_length_a 10.3955
_cell_length_b 3.5030
_cell_length_c 12.1157
_cell_volume 441.20
_cod_database_code 6000306

loop_
_atom_site_label
_atom_site_fract_x
_atom_site_fract_y
_atom_site_fract_z
? ? ? ?
